data_4004094
loop_
_publ_author_name
'Chen, Pengyun'
'Zhou, Yuqiao'
'He, Jin'
'Jiang, Wei'
'Li, Junhao'
'Ni, Haiyong'
'Zhang, Qiuhong'
'Lin, Litian'

_publ_section_title
;
 On the Crystal Chemistry of RE2Si2O7: Revisited Structures,
 Group--Subgroup Relationship, and Insights of Ce3+-Activated
 Radioluminescence
;
_journal_issue 6
_journal_name_full 'Chemistry of Materials'
_journal_page_first 2635
_journal_page_last 2646
_journal_paper_doi 10.1021/acs.chemmater.3c00245
_journal_volume 35
_journal_year 2023
_chemical_formula_sum 'Dy2 O7 Si2'
_chemical_formula_weight 493.18
_space_group_crystal_system orthorhombic
_space_group_IT_number 62
_space_group_name_Hall '-P 2ac 2n'
_space_group_name_H-M_alt 'P n m a'
_atom_sites_solution_hydrogens .
_audit_creation_method SHELXL-2018/3
_cell_angle_alpha 90
_cell_angle_beta 90
_cell_angle_gamma 90
_cell_formula_units_Z 4
_cell_length_a 13.7250(5)
_cell_length_b 8.2019(2)
_cell_length_c 5.0300(2)
_cell_measurement_reflns_used 130
_cell_measurement_temperature 294(2)
_cell_measurement_theta_max 25
_cell_measurement_theta_min 5
_cell_volume 566.23(3)
_computing_structure_refinement 'SHELXL-2018/3 (Sheldrick, 2018)'
_computing_structure_solution 'SHELXT 2014/5 (Sheldrick, 2014)'
_diffrn_ambient_temperature 294(2)
_diffrn_measured_fraction_theta_full 0.967
_diffrn_measured_fraction_theta_max 0.968
_diffrn_measurement_device_type 'Bruker D8 Quest'
_diffrn_radiation_type MoK\a
_diffrn_radiation_wavelength 0.71073
_diffrn_reflns_av_R_equivalents 0.0194
_diffrn_reflns_av_unetI/netI 0.0139
_diffrn_reflns_Laue_measured_fraction_full 0.967
_diffrn_reflns_Laue_measured_fraction_max 0.968
_diffrn_reflns_limit_h_max 16
_diffrn_reflns_limit_h_min -16
_diffrn_reflns_limit_k_max 9
_diffrn_reflns_limit_k_min -8
_diffrn_reflns_limit_l_max 6
_diffrn_reflns_limit_l_min -6
_diffrn_reflns_number 2945
_diffrn_reflns_point_group_measured_fraction_full 0.967
_diffrn_reflns_point_group_measured_fraction_max 0.968
_diffrn_reflns_theta_full 25.242
_diffrn_reflns_theta_max 25.351
_diffrn_reflns_theta_min 2.968
_exptl_absorpt_coefficient_mu 26.595
_exptl_absorpt_correction_T_max 0.26
_exptl_absorpt_correction_T_min 0.08
_exptl_absorpt_correction_type multi-scan
_exptl_absorpt_process_details
;
 SADABS 2016/2: Krause, L., Herbst-Irmer, R., Sheldrick G.M. & Stalke D.,
 J. Appl. Cryst. 48 (2015) 3-10
;
_exptl_crystal_colour colorless
_exptl_crystal_density_diffrn 5.785
_exptl_crystal_description prism
_exptl_crystal_F_000 864
_exptl_crystal_size_max 0.160
_exptl_crystal_size_mid 0.124
_exptl_crystal_size_min 0.098
_refine_diff_density_max 0.754
_refine_diff_density_min -0.630
_refine_diff_density_rms 0.163
_refine_ls_extinction_coef 0.0051(3)
_refine_ls_extinction_expression Fc^*^=kFc[1+0.001xFc^2^\l^3^/sin(2\q)]^-1/4^
_refine_ls_extinction_method 'SHELXL-2018/3 (Sheldrick 2018)'
_refine_ls_goodness_of_fit_ref 1.453
_refine_ls_hydrogen_treatment undef
_refine_ls_matrix_type full
_refine_ls_number_parameters 59
_refine_ls_number_reflns 540
_refine_ls_number_restraints 0
_refine_ls_restrained_S_all 1.453
_refine_ls_R_factor_all 0.0216
_refine_ls_R_factor_gt 0.0211
_refine_ls_shift/su_max 0.000
_refine_ls_shift/su_mean 0.000
_refine_ls_structure_factor_coef Fsqd
_refine_ls_weighting_details 'w=1/[\s^2^(Fo^2^)+5.4375P] where P=(Fo^2^+2Fc^2^)/3'
_refine_ls_weighting_scheme calc
_refine_ls_wR_factor_gt 0.0411
_refine_ls_wR_factor_ref 0.0414
_reflns_Friedel_coverage 0.000
_reflns_Friedel_fraction_full .
_reflns_Friedel_fraction_max .
_reflns_number_gt 529
_reflns_number_total 540
_reflns_threshold_expression 'I > 2\s(I)'
_cod_data_source_file E-4-Dy2Si2O7.cif
_cod_data_source_block Dy2Si2O7
_cod_database_code 4004094
_shelx_shelxl_version_number 2018/3
_shelx_space_group_comment
;
The symmetry employed for this shelxl refinement is uniquely defined
by the following loop, which should always be used as a source of
symmetry information in preference to the above space-group names.
They are only intended as comments.
;
_shelx_estimated_absorpt_t_min 0.225
_shelx_estimated_absorpt_t_max 0.356

loop_
_space_group_symop_operation_xyz
'x, y, z'
'-x+1/2, -y, z+1/2'
'-x, y+1/2, -z'
'x+1/2, -y+1/2, -z+1/2'
'-x, -y, -z'
'x-1/2, y, -z-1/2'
'x, -y-1/2, z'
'-x-1/2, y-1/2, z-1/2'

loop_
_atom_site_label
_atom_site_type_symbol
_atom_site_fract_x
_atom_site_fract_y
_atom_site_fract_z
_atom_site_U_iso_or_equiv
_atom_site_adp_type
_atom_site_occupancy
_atom_site_site_symmetry_order
_atom_site_calc_flag
_atom_site_refinement_flags_posn
_atom_site_refinement_flags_adp
_atom_site_refinement_flags_occupancy
_atom_site_disorder_assembly
_atom_site_disorder_group
Dy Dy 0.37436(2) 0.50884(4) 0.16141(6) 0.01088(18) Uani 1 1 d . . . . .
Si1 Si 0.18028(18) 0.250000 0.1231(5) 0.0099(5) Uani 1 2 d S T P . .
Si2 Si 0.46005(18) 0.250000 0.6247(5) 0.0095(5) Uani 1 2 d S T P . .
O1 O 0.2320(3) 0.0866(6) 0.0136(9) 0.0114(9) Uani 1 1 d . . . . .
O2 O 0.1558(5) 0.250000 0.4349(13) 0.0109(13) Uani 1 2 d S T P . .
O3 O 0.5788(4) 0.250000 0.5586(13) 0.0104(13) Uani 1 2 d S T P . .
O4 O 0.0471(3) 0.5823(6) 0.2899(9) 0.0131(10) Uani 1 1 d . . . . .
O5 O 0.3995(5) 0.250000 0.3505(13) 0.0128(14) Uani 1 2 d S T P . .

loop_
_atom_site_aniso_label
_atom_site_aniso_U_11
_atom_site_aniso_U_22
_atom_site_aniso_U_33
_atom_site_aniso_U_23
_atom_site_aniso_U_13
_atom_site_aniso_U_12
Dy 0.0102(2) 0.0107(2) 0.0117(2) -0.00041(12) 0.00027(13) -0.00017(11)
Si1 0.0089(12) 0.0111(13) 0.0099(13) 0.000 0.0000(10) 0.000
Si2 0.0098(12) 0.0103(13) 0.0084(13) 0.000 -0.0002(10) 0.000
O1 0.011(2) 0.013(2) 0.011(2) 0.0000(19) -0.0020(18) 0.0003(18)
O2 0.014(3) 0.010(3) 0.008(3) 0.000 -0.001(3) 0.000
O3 0.007(3) 0.013(3) 0.011(3) 0.000 -0.002(3) 0.000
O4 0.014(2) 0.012(2) 0.013(2) 0.0030(19) -0.0009(19) -0.0013(19)
O5 0.014(3) 0.012(3) 0.012(3) 0.000 -0.004(3) 0.000

loop_
_atom_type_symbol
_atom_type_description
_atom_type_scat_dispersion_real
_atom_type_scat_dispersion_imag
_atom_type_scat_source
O O 0.0106 0.0060 'International Tables Vol C Tables 4.2.6.8 and 6.1.1.4'
Si Si 0.0817 0.0704 'International Tables Vol C Tables 4.2.6.8 and 6.1.1.4'
Dy Dy -0.1892 4.4098 'International Tables Vol C Tables 4.2.6.8 and 6.1.1.4'

loop_
_geom_angle_atom_site_label_1
_geom_angle_atom_site_label_2
_geom_angle_atom_site_label_3
_geom_angle
_geom_angle_site_symmetry_1
_geom_angle_site_symmetry_3
O1 Dy O4 91.48(16) 7_565 2_564
O1 Dy O2 88.81(19) 7_565 2_564
O4 Dy O2 87.80(19) 2_564 2_564
O1 Dy O5 86.94(19) 7_565 .
O4 Dy O5 88.05(19) 2_564 .
O2 Dy O5 174.0(2) 2_564 .
O1 Dy O1 78.76(10) 7_565 8_666
O4 Dy O1 170.24(15) 2_564 8_666
O2 Dy O1 91.57(18) 2_564 8_666
O5 Dy O1 91.78(19) . 8_666
O1 Dy O4 164.41(15) 7_565 6_656
O4 Dy O4 72.93(18) 2_564 6_656
O2 Dy O4 90.69(19) 2_564 6_656
O5 Dy O4 92.26(19) . 6_656
O1 Dy O4 116.83(15) 8_666 6_656
O1 Dy O3 133.40(18) 7_565 5_666
O4 Dy O3 126.57(18) 2_564 5_666
O2 Dy O3 69.49(18) 2_564 5_666
O5 Dy O3 116.52(18) . 5_666
O1 Dy O3 61.92(18) 8_666 5_666
O4 Dy O3 60.28(17) 6_656 5_666
O1 Dy Si1 104.96(12) 7_565 2_565
O4 Dy Si1 157.51(12) 2_564 2_565
O2 Dy Si1 77.50(14) 2_564 2_565
O5 Dy Si1 107.73(15) . 2_565
O1 Dy Si1 30.18(11) 8_666 2_565
O4 Dy Si1 90.13(11) 6_656 2_565
O3 Dy Si1 31.87(15) 5_666 2_565
O1 Dy Si2 161.92(12) 7_565 5_666
O4 Dy Si2 98.17(12) 2_564 5_666
O2 Dy Si2 76.40(15) 2_564 5_666
O5 Dy Si2 108.53(15) . 5_666
O1 Dy Si2 91.14(12) 8_666 5_666
O4 Dy Si2 29.52(11) 6_656 5_666
O3 Dy Si2 30.99(14) 5_666 5_666
Si1 Dy Si2 62.07(6) 2_565 5_666
O1 Dy Si2 108.38(12) 7_565 .
O4 Dy Si2 101.25(12) 2_564 .
O2 Dy Si2 160.14(14) 2_564 .
O5 Dy Si2 25.71(14) . .
O1 Dy Si2 82.43(12) 8_666 .
O4 Dy Si2 75.44(12) 6_656 .
O3 Dy Si2 91.09(11) 5_666 .
Si1 Dy Si2 88.21(5) 2_565 .
Si2 Dy Si2 84.77(3) 5_666 .
O1 Dy Si1 23.01(12) 7_565 .
O4 Dy Si1 96.82(12) 2_564 .
O2 Dy Si1 111.31(15) 2_564 .
O5 Dy Si1 64.90(15) . .
O1 Dy Si1 74.34(11) 8_666 .
O4 Dy Si1 155.66(11) 6_656 .
O3 Dy Si1 136.18(15) 5_666 .
Si1 Dy Si1 104.31(5) 2_565 .
Si2 Dy Si1 163.41(6) 5_666 .
Si2 Dy Si1 85.38(5) . .
O1 Dy Dy 129.51(11) 7_565 5_665
O4 Dy Dy 38.02(11) 2_564 5_665
O2 Dy Dy 89.13(16) 2_564 5_665
O5 Dy Dy 90.29(16) . 5_665
O1 Dy Dy 151.73(11) 8_666 5_665
O4 Dy Dy 34.90(10) 6_656 5_665
O3 Dy Dy 92.13(14) 5_666 5_665
Si1 Dy Dy 123.67(4) 2_565 5_665
Si2 Dy Dy 61.60(4) 5_666 5_665
Si2 Dy Dy 87.41(4) . 5_665
Si1 Dy Dy 131.16(4) . 5_665
O2 Si1 O1 115.2(2) . 7_565
O2 Si1 O1 115.2(2) . .
O1 Si1 O1 112.3(3) 7_565 .
O2 Si1 O3 111.2(3) . 6_556
O1 Si1 O3 100.4(2) 7_565 6_556
O1 Si1 O3 100.4(2) . 6_556
O2 Si1 Dy 132.29(14) . 8_655
O1 Si1 Dy 112.07(19) 7_565 8_655
O1 Si1 Dy 47.93(16) . 8_655
O3 Si1 Dy 52.76(14) 6_556 8_655
O2 Si1 Dy 132.29(14) . 2_564
O1 Si1 Dy 47.93(16) 7_565 2_564
O1 Si1 Dy 112.07(19) . 2_564
O3 Si1 Dy 52.76(14) 6_556 2_564
Dy Si1 Dy 78.05(6) 8_655 2_564
O2 Si1 Dy 96.2(2) . .
O1 Si1 Dy 32.72(16) 7_565 .
O1 Si1 Dy 101.08(18) . .
O3 Si1 Dy 133.14(13) 6_556 .
Dy Si1 Dy 128.31(8) 8_655 .
Dy Si1 Dy 80.58(3) 2_564 .
O2 Si1 Dy 96.2(2) . 7_565
O1 Si1 Dy 101.08(18) 7_565 7_565
O1 Si1 Dy 32.73(16) . 7_565
O3 Si1 Dy 133.14(13) 6_556 7_565
Dy Si1 Dy 80.58(3) 8_655 7_565
Dy Si1 Dy 128.31(8) 2_564 7_565
Dy Si1 Dy 76.96(5) . 7_565
O4 Si2 O4 117.4(4) 2_565 8_656
O4 Si2 O5 114.3(2) 2_565 .
O4 Si2 O5 114.3(2) 8_656 .
O4 Si2 O3 99.4(2) 2_565 .
O4 Si2 O3 99.4(2) 8_656 .
O5 Si2 O3 109.5(3) . .
O4 Si2 Dy 48.80(17) 2_565 5_666
O4 Si2 Dy 113.4(2) 8_656 5_666
O5 Si2 Dy 130.88(15) . 5_666
O3 Si2 Dy 51.04(14) . 5_666
O4 Si2 Dy 113.4(2) 2_565 3_646
O4 Si2 Dy 48.80(17) 8_656 3_646
O5 Si2 Dy 130.88(15) . 3_646
O3 Si2 Dy 51.04(14) . 3_646
Dy Si2 Dy 76.38(6) 5_666 3_646
O4 Si2 Dy 151.1(2) 2_565 7_565
O4 Si2 Dy 78.30(17) 8_656 7_565
O5 Si2 Dy 39.32(4) . 7_565
O3 Si2 Dy 101.77(19) . 7_565
Dy Si2 Dy 150.61(8) 5_666 7_565
Dy Si2 Dy 95.23(3) 3_646 7_565
O4 Si2 Dy 78.30(17) 2_565 .
O4 Si2 Dy 151.1(2) 8_656 .
O5 Si2 Dy 39.32(4) . .
O3 Si2 Dy 101.77(19) . .
Dy Si2 Dy 95.23(3) 5_666 .
Dy Si2 Dy 150.61(8) 3_646 .
Dy Si2 Dy 78.24(6) 7_565 .
Si1 O1 Dy 124.3(2) . 7_565
Si1 O1 Dy 101.9(2) . 8_655
Dy O1 Dy 133.6(2) 7_565 8_655
Si1 O2 Dy 121.17(14) . 2_565
Si1 O2 Dy 121.17(14) . 8_656
Dy O2 Dy 117.0(3) 2_565 8_656
Si2 O3 Si1 158.3(4) . 6_656
Si2 O3 Dy 98.0(2) . 5_666
Si1 O3 Dy 95.4(2) 6_656 5_666
Si2 O3 Dy 98.0(2) . 3_646
Si1 O3 Dy 95.4(2) 6_656 3_646
Dy O3 Dy 103.9(2) 5_666 3_646
Si2 O4 Dy 137.0(3) 2_564 2_565
Si2 O4 Dy 101.7(2) 2_564 6_556
Dy O4 Dy 107.07(18) 2_565 6_556
Si2 O5 Dy 114.97(14) . 7_565
Si2 O5 Dy 114.97(14) . .
Dy O5 Dy 129.0(3) 7_565 .

loop_
_geom_bond_atom_site_label_1
_geom_bond_atom_site_label_2
_geom_bond_distance
_geom_bond_site_symmetry_2
Dy O1 2.232(4) 7_565
Dy O4 2.283(4) 2_564
Dy O2 2.320(3) 2_564
Dy O5 2.352(3) .
Dy O1 2.383(4) 8_666
Dy O4 2.458(4) 6_656
Dy O3 2.512(4) 5_666
Dy Si1 3.141(2) 2_565
Dy Si2 3.199(2) 5_666
Dy Si2 3.365(2) .
Dy Si1 3.412(2) .
Dy Dy 3.8146(6) 5_665
Si1 O2 1.604(7) .
Si1 O1 1.614(5) 7_565
Si1 O1 1.614(5) .
Si1 O3 1.666(7) 6_556
Si2 O4 1.610(5) 2_565
Si2 O4 1.610(5) 8_656
Si2 O5 1.610(7) .
Si2 O3 1.663(7) .
